data_7243645
loop_
_publ_author_name
'Blahut, Jan'
'Benda, Ladislav'
'Lejeune, Arthur L.'
'Sanders, Kevin J.'
'Burcher, Benjamin'
'Jeanneau, Erwann'
'Proriol, David'
'Catita, Leonor'
'Breuil, Pierre-Alain R.'
'Quoineaud, Anne-Agathe'
'Pell, Andrew J.'
'Pintacuda, Guido'

_publ_section_title
;
 Proton-detected fast-magic-angle spinning NMR of paramagnetic inorganic
 solids
;
_journal_issue 47
_journal_name_full 'RSC Advances'
_journal_page_first 29870
_journal_page_last 29876
_journal_paper_doi 10.1039/D1RA04110J
_journal_volume 11
_journal_year 2021
_chemical_formula_moiety 'C12 H21 Cl2 Fe N2 P'
_chemical_formula_sum 'C12 H21 Cl2 Fe N2 P'
_chemical_formula_weight 351.03
_space_group_crystal_system monoclinic
_space_group_IT_number 14
_space_group_name_Hall '-P 2ybc'
_space_group_name_H-M_alt 'P 1 21/c 1'
_atom_sites_solution_hydrogens geom
_atom_sites_solution_primary dual
_audit_creation_date 2021-02-16
_audit_creation_method
;
Olex2 1.3
(compiled 2020.11.12 svn.r5f609507 for OlexSys, GUI svn.r6257)
;
_audit_update_record
;
2021-02-16 deposited with the CCDC.	2021-09-29 downloaded from the CCDC.
;
_cell_angle_alpha 90
_cell_angle_beta 95.280(7)
_cell_angle_gamma 90
_cell_formula_units_Z 8
_cell_length_a 12.3959(11)
_cell_length_b 23.352(2)
_cell_length_c 11.4368(10)
_cell_measurement_reflns_used 9953
_cell_measurement_temperature 293(2)
_cell_measurement_theta_max 29.1260
_cell_measurement_theta_min 3.2520
_cell_volume 3296.6(5)
_computing_cell_refinement
;
CrysAlisPro, Agilent Technologies,
Version 1.171.37.34 (release 22-05-2014 CrysAlis171 .NET)
(compiled May 22 2014,16:03:01)
;
_computing_data_collection
;
CrysAlisPro, Agilent Technologies,
Version 1.171.37.34 (release 22-05-2014 CrysAlis171 .NET)
(compiled May 22 2014,16:03:01)
;
_computing_data_reduction
;
CrysAlisPro, Agilent Technologies,
Version 1.171.37.34 (release 22-05-2014 CrysAlis171 .NET)
(compiled May 22 2014,16:03:01)
;
_computing_molecular_graphics 'Olex2 1.3 (Dolomanov et al., 2009)'
_computing_publication_material 'Olex2 1.3 (Dolomanov et al., 2009)'
_computing_structure_refinement 'SHELXL 2018/3 (Sheldrick, 2015)'
_computing_structure_solution 'SHELXT 2018/2 (Sheldrick, 2018)'
_diffrn_ambient_temperature 293(2)
_diffrn_detector 'CCD plate'
_diffrn_detector_area_resol_mean 10.4685
_diffrn_detector_type Atlas
_diffrn_measured_fraction_theta_full 0.999
_diffrn_measured_fraction_theta_max 0.912
_diffrn_measurement_details
;
#__ type_ start__ end____ width___ exp.time_
  1 omega  -64.00   39.00   1.0000    7.5000
omega____ theta____ kappa____ phi______ frames
    -       12.3922  -37.0000  120.0000 103

#__ type_ start__ end____ width___ exp.time_
  2 omega  -14.00   89.00   1.0000    7.5000
omega____ theta____ kappa____ phi______ frames
    -       12.3922   37.0000   90.0000 103

#__ type_ start__ end____ width___ exp.time_
  3 omega  -14.00   89.00   1.0000    7.5000
omega____ theta____ kappa____ phi______ frames
    -       12.3922   37.0000  -60.0000 103

#__ type_ start__ end____ width___ exp.time_
  4 omega   57.00  102.00   1.0000    7.5000
omega____ theta____ kappa____ phi______ frames
    -       12.3922  178.0000  -60.0000 45

#__ type_ start__ end____ width___ exp.time_
  5 omega   57.00  102.00   1.0000    7.5000
omega____ theta____ kappa____ phi______ frames
    -       12.3922  178.0000 -180.0000 45

#__ type_ start__ end____ width___ exp.time_
  6 omega  -17.00   10.00   1.0000    7.5000
omega____ theta____ kappa____ phi______ frames
    -       12.3922   57.0000 -180.0000 27

#__ type_ start__ end____ width___ exp.time_
  7 omega  -64.00  -14.00   1.0000    7.5000
omega____ theta____ kappa____ phi______ frames
    -       12.3922  -37.0000  -60.0000 50
;
_diffrn_measurement_device 'four-circle diffractometer'
_diffrn_measurement_device_type 'Xcalibur, Atlas, Gemini ultra'
_diffrn_measurement_method '\w scans'
_diffrn_orient_matrix_UB_11 -0.0352586000
_diffrn_orient_matrix_UB_12 -0.0002172000
_diffrn_orient_matrix_UB_13 0.0454185000
_diffrn_orient_matrix_UB_21 0.0279553000
_diffrn_orient_matrix_UB_22 -0.0240705000
_diffrn_orient_matrix_UB_23 0.0255483000
_diffrn_orient_matrix_UB_31 0.0357727000
_diffrn_orient_matrix_UB_32 0.0185452000
_diffrn_orient_matrix_UB_33 0.0340267000
_diffrn_radiation_monochromator graphite
_diffrn_radiation_probe x-ray
_diffrn_radiation_type 'Mo K\a'
_diffrn_radiation_wavelength 0.71073
_diffrn_reflns_av_R_equivalents 0.0899
_diffrn_reflns_av_unetI/netI 0.0577
_diffrn_reflns_Laue_measured_fraction_full 0.999
_diffrn_reflns_Laue_measured_fraction_max 0.912
_diffrn_reflns_limit_h_max 17
_diffrn_reflns_limit_h_min -16
_diffrn_reflns_limit_k_max 31
_diffrn_reflns_limit_k_min -31
_diffrn_reflns_limit_l_max 15
_diffrn_reflns_limit_l_min -14
_diffrn_reflns_number 38663
_diffrn_reflns_point_group_measured_fraction_full 0.999
_diffrn_reflns_point_group_measured_fraction_max 0.912
_diffrn_reflns_theta_full 25.242
_diffrn_reflns_theta_max 29.483
_diffrn_reflns_theta_min 2.902
_diffrn_source 'Enhance (Mo) X-ray Source'
_exptl_absorpt_coefficient_mu 1.322
_exptl_absorpt_correction_T_max 0.706
_exptl_absorpt_correction_T_min 0.569
_exptl_absorpt_correction_type analytical
_exptl_absorpt_process_details
;
CrysAlisPro, Agilent Technologies,
Version 1.171.37.34 (release 22-05-2014 CrysAlis171 .NET)
(compiled May 22 2014,16:03:01)
Analytical numeric absorption correction using a multifaceted crystal
			model based on expressions derived by R.C. Clark & J.S. Reid.
(Clark, R. C. & Reid, J. S. (1995). Acta Cryst. A51, 887-897)
Empirical absorption correction using spherical harmonics,
 implemented in SCALE3 ABSPACK scaling algorithm.
;
_exptl_crystal_colour yellow
_exptl_crystal_colour_primary yellow
_exptl_crystal_density_diffrn 1.415
_exptl_crystal_description block
_exptl_crystal_F_000 1456
_exptl_crystal_size_max 0.6022
_exptl_crystal_size_mid 0.4825
_exptl_crystal_size_min 0.3905
_refine_diff_density_max 1.106
_refine_diff_density_min -0.952
_refine_diff_density_rms 0.147
_refine_ls_extinction_method none
_refine_ls_goodness_of_fit_ref 1.053
_refine_ls_hydrogen_treatment constr
_refine_ls_matrix_type full
_refine_ls_number_parameters 335
_refine_ls_number_reflns 8368
_refine_ls_number_restraints 0
_refine_ls_restrained_S_all 1.053
_refine_ls_R_factor_all 0.0764
_refine_ls_R_factor_gt 0.0617
_refine_ls_shift/su_max 0.001
_refine_ls_shift/su_mean 0.000
_refine_ls_structure_factor_coef Fsqd
_refine_ls_weighting_details 'w=1/[\s^2^(Fo^2^)+(0.0811P)^2^+7.5940P] where P=(Fo^2^+2Fc^2^)/3'
_refine_ls_weighting_scheme calc
_refine_ls_wR_factor_gt 0.1544
_refine_ls_wR_factor_ref 0.1697
_reflns_Friedel_coverage 0.000
_reflns_number_gt 6789
_reflns_number_total 8368
_reflns_threshold_expression 'I > 2\s(I)'
_cod_data_source_file d1ra04110j2.cif
_cod_data_source_block numerical
_cod_database_code 7243645
_shelx_shelxl_version_number 2018/3
_chemical_oxdiff_formula 'C12 H21 Cl2 Fe N2 P'
_shelx_space_group_comment
;
The symmetry employed for this shelxl refinement is uniquely defined
by the following loop, which should always be used as a source of
symmetry information in preference to the above space-group names.
They are only intended as comments.
;
_reflns_odcompleteness_completeness 99.81
_reflns_odcompleteness_iscentric 1
_reflns_odcompleteness_theta 26.32
_olex2_refinement_description
;
1. Fixed Uiso
 At 1.2 times of:
  All C(H) groups
 At 1.5 times of:
  All C(H,H,H) groups
2.a Ternary CH refined with riding coordinates:
 C7(H7), C10(H10), C19(H19), C22(H22)
2.b Aromatic/amide H refined with riding coordinates:
 C1(H1), C2(H2), C3(H3), C4(H4), C13(H13), C14(H14), C15(H15), C16(H16)
2.c Idealised Me refined as rotating group:
 C6(H6A,H6B,H6C), C8(H8A,H8B,H8C), C9(H9A,H9B,H9C), C11(H11A,H11B,H11C),
 C12(H12A,H12B,H12C), C18(H18A,H18B,H18C), C20(H20A,H20B,H20C), C21(H21A,H21B,
 H21C), C23(H23A,H23B,H23C), C24(H24A,H24B,H24C)
;
_olex2_diffrn_ambient_temperature_device 'Oxford Cryosystems'
_olex2_exptl_crystal_mounting_method 'The crystal was mounted on a nylon loop in perfluoroether oil'
_olex2_submission_original_sample_id BB118
_olex2_submission_special_instructions 'No special instructions were received'

loop_
_space_group_symop_operation_xyz
'x, y, z'
'-x, y+1/2, -z+1/2'
'-x, -y, -z'
'x, -y-1/2, z-1/2'

loop_
_atom_site_label
_atom_site_type_symbol
_atom_site_fract_x
_atom_site_fract_y
_atom_site_fract_z
_atom_site_U_iso_or_equiv
_atom_site_adp_type
_atom_site_occupancy
_atom_site_site_symmetry_order
_atom_site_calc_flag
_atom_site_refinement_flags_posn
_atom_site_refinement_flags_adp
_atom_site_refinement_flags_occupancy
_atom_site_disorder_assembly
_atom_site_disorder_group
Fe1 Fe 0.47360(4) 0.60134(2) 0.29636(4) 0.01680(13) Uani 1 1 d . . . . .
Cl1 Cl 0.60165(7) 0.66603(4) 0.35123(8) 0.0274(2) Uani 1 1 d . . . . .
Cl2 Cl 0.51573(8) 0.50983(4) 0.26787(8) 0.0304(2) Uani 1 1 d . . . . .
P1 P 0.33336(7) 0.63969(3) 0.15988(7) 0.01492(18) Uani 1 1 d . . . . .
N1 N 0.3488(2) 0.60925(12) 0.4067(2) 0.0159(5) Uani 1 1 d . . . . .
N2 N 0.2340(2) 0.64909(12) 0.2534(2) 0.0186(6) Uani 1 1 d . . . . .
C1 C 0.3657(3) 0.59177(14) 0.5205(3) 0.0198(7) Uani 1 1 d . . . . .
H1 H 0.430451 0.573298 0.544300 0.024 Uiso 1 1 calc R U . . .
C2 C 0.2928(3) 0.59983(16) 0.6019(3) 0.0245(7) Uani 1 1 d . . . . .
H2 H 0.306317 0.586217 0.678222 0.029 Uiso 1 1 calc R U . . .
C3 C 0.1976(3) 0.62920(18) 0.5660(3) 0.0285(8) Uani 1 1 d . . . . .
H3 H 0.147348 0.636604 0.619641 0.034 Uiso 1 1 calc R U . . .
C4 C 0.1778(3) 0.64731(17) 0.4514(3) 0.0262(8) Uani 1 1 d . . . . .
H4 H 0.114820 0.667378 0.427465 0.031 Uiso 1 1 calc R U . . .
C5 C 0.2536(3) 0.63515(14) 0.3713(3) 0.0178(6) Uani 1 1 d . . . . .
C6 C 0.1266(3) 0.67080(17) 0.2097(3) 0.0268(8) Uani 1 1 d . . . . .
H6A H 0.114665 0.707263 0.245039 0.040 Uiso 1 1 calc R U . . .
H6B H 0.072045 0.644262 0.229564 0.040 Uiso 1 1 calc R U . . .
H6C H 0.122952 0.675054 0.125933 0.040 Uiso 1 1 calc R U . . .
C7 C 0.2690(3) 0.59251(14) 0.0440(3) 0.0193(7) Uani 1 1 d . . . . .
H7 H 0.211617 0.614063 -0.001422 0.023 Uiso 1 1 calc R U . . .
C8 C 0.2178(3) 0.54160(15) 0.1013(3) 0.0247(7) Uani 1 1 d . . . . .
H8A H 0.273370 0.519302 0.143876 0.037 Uiso 1 1 calc R U . . .
H8B H 0.179905 0.518276 0.041768 0.037 Uiso 1 1 calc R U . . .
H8C H 0.167765 0.555149 0.154350 0.037 Uiso 1 1 calc R U . . .
C9 C 0.3506(3) 0.57225(19) -0.0393(3) 0.0328(9) Uani 1 1 d . . . . .
H9A H 0.378765 0.604721 -0.077988 0.049 Uiso 1 1 calc R U . . .
H9B H 0.315359 0.546876 -0.096811 0.049 Uiso 1 1 calc R U . . .
H9C H 0.408850 0.552427 0.004598 0.049 Uiso 1 1 calc R U . . .
C10 C 0.3478(3) 0.71171(15) 0.0985(3) 0.0246(7) Uani 1 1 d . . . . .
H10 H 0.281933 0.721607 0.048596 0.030 Uiso 1 1 calc R U . . .
C11 C 0.3641(3) 0.75457(16) 0.2004(4) 0.0311(9) Uani 1 1 d . . . . .
H11A H 0.300742 0.755053 0.242667 0.047 Uiso 1 1 calc R U . . .
H11B H 0.376076 0.792103 0.169835 0.047 Uiso 1 1 calc R U . . .
H11C H 0.425777 0.743354 0.252277 0.047 Uiso 1 1 calc R U . . .
C12 C 0.4459(4) 0.7143(2) 0.0256(4) 0.0446(11) Uani 1 1 d . . . . .
H12A H 0.509462 0.701510 0.072689 0.067 Uiso 1 1 calc R U . . .
H12B H 0.456320 0.752974 0.000623 0.067 Uiso 1 1 calc R U . . .
H12C H 0.433124 0.689979 -0.041915 0.067 Uiso 1 1 calc R U . . .
Fe2 Fe 0.01547(4) 0.38311(2) 0.19324(4) 0.01586(13) Uani 1 1 d . . . . .
Cl3 Cl -0.08919(6) 0.30746(4) 0.13755(7) 0.02223(19) Uani 1 1 d . . . . .
Cl4 Cl -0.06461(7) 0.46725(4) 0.21136(8) 0.0291(2) Uani 1 1 d . . . . .
P2 P 0.16335(6) 0.36344(4) 0.33829(7) 0.01508(18) Uani 1 1 d . . . . .
N3 N 0.1457(2) 0.39033(11) 0.0895(2) 0.0153(5) Uani 1 1 d . . . . .
N4 N 0.2693(2) 0.37113(13) 0.2526(3) 0.0202(6) Uani 1 1 d . . . . .
C13 C 0.1261(3) 0.40402(14) -0.0265(3) 0.0204(7) Uani 1 1 d . . . . .
H13 H 0.054647 0.409284 -0.056896 0.025 Uiso 1 1 calc R U . . .
C14 C 0.2060(3) 0.41044(15) -0.1005(3) 0.0243(7) Uani 1 1 d . . . . .
H14 H 0.189333 0.418980 -0.179528 0.029 Uiso 1 1 calc R U . . .
C15 C 0.3121(3) 0.40381(17) -0.0540(4) 0.0308(8) Uani 1 1 d . . . . .
H15 H 0.368169 0.408034 -0.102108 0.037 Uiso 1 1 calc R U . . .
C16 C 0.3354(3) 0.39093(17) 0.0635(3) 0.0279(8) Uani 1 1 d . . . . .
H16 H 0.406831 0.386748 0.095095 0.034 Uiso 1 1 calc R U . . .
C17 C 0.2503(3) 0.38429(14) 0.1342(3) 0.0182(6) Uani 1 1 d . . . . .
C18 C 0.3816(3) 0.36257(19) 0.3026(3) 0.0299(9) Uani 1 1 d . . . . .
H18A H 0.382601 0.355046 0.385185 0.045 Uiso 1 1 calc R U . . .
H18B H 0.423092 0.396432 0.290538 0.045 Uiso 1 1 calc R U . . .
H18C H 0.412518 0.330650 0.264617 0.045 Uiso 1 1 calc R U . . .
C19 C 0.1933(3) 0.41559(15) 0.4572(3) 0.0217(7) Uani 1 1 d . . . . .
H19 H 0.257740 0.402995 0.506586 0.026 Uiso 1 1 calc R U . . .
C20 C 0.2160(4) 0.47373(17) 0.4043(4) 0.0361(10) Uani 1 1 d . . . . .
H20A H 0.282168 0.471898 0.366991 0.054 Uiso 1 1 calc R U . . .
H20B H 0.222657 0.502103 0.465266 0.054 Uiso 1 1 calc R U . . .
H20C H 0.157368 0.483832 0.347255 0.054 Uiso 1 1 calc R U . . .
C21 C 0.0977(4) 0.42059(19) 0.5333(4) 0.0408(10) Uani 1 1 d . . . . .
H21A H 0.032480 0.428438 0.484042 0.061 Uiso 1 1 calc R U . . .
H21B H 0.111316 0.451167 0.588837 0.061 Uiso 1 1 calc R U . . .
H21C H 0.089717 0.385276 0.574641 0.061 Uiso 1 1 calc R U . . .
C22 C 0.1841(3) 0.29048(14) 0.3979(3) 0.0208(7) Uani 1 1 d . . . . .
H22 H 0.251964 0.289350 0.449104 0.025 Uiso 1 1 calc R U . . .
C23 C 0.1918(4) 0.24903(17) 0.2962(4) 0.0343(9) Uani 1 1 d . . . . .
H23A H 0.126158 0.250719 0.244727 0.051 Uiso 1 1 calc R U . . .
H23B H 0.201944 0.210819 0.326189 0.051 Uiso 1 1 calc R U . . .
H23C H 0.252049 0.259411 0.253593 0.051 Uiso 1 1 calc R U . . .
C24 C 0.0904(4) 0.27299(18) 0.4686(4) 0.0335(9) Uani 1 1 d . . . . .
H24A H 0.089225 0.297447 0.535925 0.050 Uiso 1 1 calc R U . . .
H24B H 0.100006 0.233979 0.493875 0.050 Uiso 1 1 calc R U . . .
H24C H 0.023199 0.276586 0.420267 0.050 Uiso 1 1 calc R U . . .

loop_
_atom_site_aniso_label
_atom_site_aniso_U_11
_atom_site_aniso_U_22
_atom_site_aniso_U_33
_atom_site_aniso_U_23
_atom_site_aniso_U_13
_atom_site_aniso_U_12
Fe1 0.0138(2) 0.0217(3) 0.0146(2) 0.00247(17) 0.00014(17) 0.00276(17)
Cl1 0.0180(4) 0.0389(5) 0.0240(4) 0.0039(4) -0.0041(3) -0.0067(3)
Cl2 0.0355(5) 0.0249(4) 0.0320(5) 0.0064(4) 0.0095(4) 0.0126(4)
P1 0.0150(4) 0.0168(4) 0.0126(4) 0.0014(3) -0.0008(3) 0.0013(3)
N1 0.0152(12) 0.0211(13) 0.0112(12) -0.0002(10) 0.0005(10) -0.0019(10)
N2 0.0156(13) 0.0249(14) 0.0149(13) -0.0029(11) -0.0019(10) 0.0050(11)
C1 0.0224(16) 0.0211(16) 0.0154(15) 0.0037(12) -0.0020(12) -0.0041(13)
C2 0.0310(19) 0.0283(18) 0.0145(16) -0.0008(13) 0.0033(14) -0.0095(15)
C3 0.0256(18) 0.039(2) 0.0213(18) -0.0061(16) 0.0065(14) -0.0041(16)
C4 0.0195(16) 0.036(2) 0.0237(18) -0.0064(15) 0.0031(14) 0.0028(14)
C5 0.0170(15) 0.0197(16) 0.0161(15) -0.0038(12) -0.0011(12) -0.0016(12)
C6 0.0184(16) 0.036(2) 0.0250(18) -0.0037(15) -0.0060(14) 0.0098(14)
C7 0.0215(16) 0.0205(16) 0.0151(15) -0.0004(12) -0.0027(12) 0.0000(12)
C8 0.0283(18) 0.0222(17) 0.0233(18) -0.0032(14) 0.0014(14) -0.0028(14)
C9 0.034(2) 0.042(2) 0.0234(19) -0.0086(16) 0.0071(16) -0.0047(17)
C10 0.0273(18) 0.0199(16) 0.0248(18) 0.0102(14) -0.0076(14) 0.0008(13)
C11 0.0292(19) 0.0187(17) 0.044(2) -0.0032(16) -0.0050(17) -0.0017(14)
C12 0.062(3) 0.038(2) 0.035(2) 0.0104(19) 0.012(2) -0.015(2)
Fe2 0.0137(2) 0.0186(2) 0.0148(2) 0.00049(17) -0.00107(17) 0.00116(16)
Cl3 0.0196(4) 0.0233(4) 0.0227(4) 0.0017(3) -0.0040(3) -0.0039(3)
Cl4 0.0312(5) 0.0266(4) 0.0284(5) -0.0021(4) -0.0028(4) 0.0116(3)
P2 0.0134(4) 0.0179(4) 0.0136(4) 0.0017(3) -0.0006(3) -0.0003(3)
N3 0.0181(13) 0.0175(13) 0.0104(12) 0.0008(10) 0.0021(10) -0.0010(10)
N4 0.0138(13) 0.0277(15) 0.0186(14) 0.0032(11) -0.0019(11) -0.0011(11)
C13 0.0283(17) 0.0192(16) 0.0131(15) -0.0009(12) -0.0017(13) 0.0013(13)
C14 0.037(2) 0.0214(17) 0.0156(16) -0.0005(13) 0.0077(14) 0.0032(14)
C15 0.033(2) 0.034(2) 0.028(2) 0.0026(16) 0.0131(16) 0.0033(16)
C16 0.0235(18) 0.033(2) 0.0276(19) 0.0043(15) 0.0054(15) 0.0027(15)
C17 0.0174(15) 0.0189(15) 0.0184(16) 0.0022(12) 0.0027(12) -0.0015(12)
C18 0.0157(16) 0.046(2) 0.0275(19) 0.0093(17) -0.0020(14) -0.0005(15)
C19 0.0243(17) 0.0244(17) 0.0150(15) -0.0043(13) -0.0050(13) -0.0022(13)
C20 0.047(2) 0.0231(19) 0.037(2) -0.0084(17) -0.0008(19) -0.0129(17)
C21 0.057(3) 0.034(2) 0.033(2) -0.0132(18) 0.017(2) -0.011(2)
C22 0.0197(15) 0.0186(15) 0.0228(17) 0.0035(13) -0.0042(13) -0.0004(12)
C23 0.044(2) 0.0207(18) 0.040(2) 0.0013(16) 0.0131(19) 0.0062(16)
C24 0.045(2) 0.027(2) 0.030(2) 0.0075(16) 0.0135(18) -0.0025(17)

loop_
_atom_type_symbol
_atom_type_description
_atom_type_scat_dispersion_real
_atom_type_scat_dispersion_imag
_atom_type_scat_source
C C 0.0033 0.0016 'International Tables Vol C Tables 4.2.6.8 and 6.1.1.4'
H H 0.0000 0.0000 'International Tables Vol C Tables 4.2.6.8 and 6.1.1.4'
Cl Cl 0.1484 0.1585 'International Tables Vol C Tables 4.2.6.8 and 6.1.1.4'
Fe Fe 0.3463 0.8444 'International Tables Vol C Tables 4.2.6.8 and 6.1.1.4'
N N 0.0061 0.0033 'International Tables Vol C Tables 4.2.6.8 and 6.1.1.4'
P P 0.1023 0.0942 'International Tables Vol C Tables 4.2.6.8 and 6.1.1.4'

loop_
_exptl_crystal_face_index_h
_exptl_crystal_face_index_k
_exptl_crystal_face_index_l
_exptl_crystal_face_perp_dist
_exptl_oxdiff_crystal_face_indexfrac_h
_exptl_oxdiff_crystal_face_indexfrac_k
_exptl_oxdiff_crystal_face_indexfrac_l
_exptl_oxdiff_crystal_face_x
_exptl_oxdiff_crystal_face_y
_exptl_oxdiff_crystal_face_z
2 32 -2 0.1751 2.0001 31.9981 -2.0095 -0.1687 -0.7656 0.5966
-3 -32 2 0.2273 -2.9995 -31.9977 2.0088 0.2039 0.7377 -0.6323
11 -1 12 0.2703 10.9942 -0.9966 12.0014 0.1577 0.6379 0.7832
-11 -3 -11 0.3010 -10.9943 -3.0028 -11.0004 -0.1113 -0.5161 -0.8233
-11 13 12 0.1467 -10.9918 13.0117 11.9822 0.9289 -0.3144 0.2558
17 3 -4 0.1411 16.9895 2.9912 -3.9883 -0.7808 0.3011 0.5275
9 -15 -12 0.2548 8.9929 -15.0109 -11.9828 -0.8581 0.3066 -0.3644
-7 -21 -10 0.2948 -6.9975 -21.0037 -9.9918 -0.2025 0.0547 -0.9798
-13 9 10 0.1937 -12.9909 9.0111 9.9834 0.9095 -0.3250 0.0421
-11 -7 13 0.2070 -10.9926 -6.9878 12.9891 0.9790 0.1927 -0.0809
13 12 -10 0.1224 12.9918 11.9889 -9.9911 -0.9145 -0.1806 0.3471
2 -9 -16 0.2678 1.9971 -9.0108 -15.9874 -0.7946 -0.1357 -0.6397
-3 -24 11 0.2533 -2.9984 -23.9920 11.0014 0.6106 0.7747 -0.1779
-4 7 -15 0.2882 -3.9984 6.9921 -14.9976 -0.5417 -0.6632 -0.5237
6 28 -7 0.1470 5.9971 27.9934 -7.0029 -0.5356 -0.6851 0.4954
8 -23 9 0.2983 7.9948 -22.9974 9.0090 0.1323 1.0072 0.1661
-7 27 7 0.1732 -6.9940 27.0071 6.9821 0.5579 -0.6672 0.4882
-17 0 -3 0.3384 -16.9899 0.0044 -3.0093 0.4624 -0.5519 -0.7101

loop_
_geom_angle_atom_site_label_1
_geom_angle_atom_site_label_2
_geom_angle_atom_site_label_3
_geom_angle
_geom_angle_site_symmetry_1
_geom_angle_site_symmetry_3
_geom_angle_publ_flag
Cl1 Fe1 P1 112.51(4) . . ?
Cl2 Fe1 Cl1 121.19(4) . . ?
Cl2 Fe1 P1 115.32(4) . . ?
N1 Fe1 Cl1 108.42(8) . . ?
N1 Fe1 Cl2 111.63(8) . . ?
N1 Fe1 P1 80.08(8) . . ?
N2 P1 Fe1 99.24(10) . . ?
N2 P1 C7 103.62(15) . . ?
N2 P1 C10 102.80(16) . . ?
C7 P1 Fe1 118.90(11) . . ?
C10 P1 Fe1 119.98(12) . . ?
C10 P1 C7 108.83(16) . . ?
C1 N1 Fe1 119.5(2) . . ?
C5 N1 Fe1 122.1(2) . . ?
C5 N1 C1 118.2(3) . . ?
C5 N2 P1 120.3(2) . . ?
C5 N2 C6 118.9(3) . . ?
C6 N2 P1 120.8(2) . . ?
N1 C1 H1 118.1 . . ?
N1 C1 C2 123.8(3) . . ?
C2 C1 H1 118.1 . . ?
C1 C2 H2 121.2 . . ?
C1 C2 C3 117.5(3) . . ?
C3 C2 H2 121.2 . . ?
C2 C3 H3 119.9 . . ?
C4 C3 C2 120.2(4) . . ?
C4 C3 H3 119.9 . . ?
C3 C4 H4 120.4 . . ?
C3 C4 C5 119.2(3) . . ?
C5 C4 H4 120.4 . . ?
N1 C5 N2 117.7(3) . . ?
N1 C5 C4 120.9(3) . . ?
N2 C5 C4 121.4(3) . . ?
N2 C6 H6A 109.5 . . ?
N2 C6 H6B 109.5 . . ?
N2 C6 H6C 109.5 . . ?
H6A C6 H6B 109.5 . . ?
H6A C6 H6C 109.5 . . ?
H6B C6 H6C 109.5 . . ?
P1 C7 H7 108.6 . . ?
C8 C7 P1 109.0(2) . . ?
C8 C7 H7 108.6 . . ?
C8 C7 C9 110.6(3) . . ?
C9 C7 P1 111.4(2) . . ?
C9 C7 H7 108.6 . . ?
C7 C8 H8A 109.5 . . ?
C7 C8 H8B 109.5 . . ?
C7 C8 H8C 109.5 . . ?
H8A C8 H8B 109.5 . . ?
H8A C8 H8C 109.5 . . ?
H8B C8 H8C 109.5 . . ?
C7 C9 H9A 109.5 . . ?
C7 C9 H9B 109.5 . . ?
C7 C9 H9C 109.5 . . ?
H9A C9 H9B 109.5 . . ?
H9A C9 H9C 109.5 . . ?
H9B C9 H9C 109.5 . . ?
P1 C10 H10 109.5 . . ?
C11 C10 P1 108.5(3) . . ?
C11 C10 H10 109.5 . . ?
C11 C10 C12 109.3(3) . . ?
C12 C10 P1 110.6(3) . . ?
C12 C10 H10 109.5 . . ?
C10 C11 H11A 109.5 . . ?
C10 C11 H11B 109.5 . . ?
C10 C11 H11C 109.5 . . ?
H11A C11 H11B 109.5 . . ?
H11A C11 H11C 109.5 . . ?
H11B C11 H11C 109.5 . . ?
C10 C12 H12A 109.5 . . ?
C10 C12 H12B 109.5 . . ?
C10 C12 H12C 109.5 . . ?
H12A C12 H12B 109.5 . . ?
H12A C12 H12C 109.5 . . ?
H12B C12 H12C 109.5 . . ?
Cl3 Fe2 P2 115.42(3) . . ?
Cl4 Fe2 Cl3 118.07(4) . . ?
Cl4 Fe2 P2 115.12(4) . . ?
N3 Fe2 Cl3 110.92(8) . . ?
N3 Fe2 Cl4 110.86(8) . . ?
N3 Fe2 P2 80.08(8) . . ?
N4 P2 Fe2 99.26(10) . . ?
N4 P2 C19 103.87(15) . . ?
N4 P2 C22 102.67(15) . . ?
C19 P2 Fe2 118.30(12) . . ?
C19 P2 C22 109.07(16) . . ?
C22 P2 Fe2 120.26(11) . . ?
C13 N3 Fe2 119.4(2) . . ?
C17 N3 Fe2 122.5(2) . . ?
C17 N3 C13 118.0(3) . . ?
C17 N4 P2 120.6(2) . . ?
C17 N4 C18 118.6(3) . . ?
C18 N4 P2 120.7(2) . . ?
N3 C13 H13 118.2 . . ?
N3 C13 C14 123.6(3) . . ?
C14 C13 H13 118.2 . . ?
C13 C14 H14 121.1 . . ?
C13 C14 C15 117.8(3) . . ?
C15 C14 H14 121.1 . . ?
C14 C15 H15 119.8 . . ?
C14 C15 C16 120.3(4) . . ?
C16 C15 H15 119.8 . . ?
C15 C16 H16 120.5 . . ?
C15 C16 C17 119.1(3) . . ?
C17 C16 H16 120.5 . . ?
N3 C17 N4 117.5(3) . . ?
N3 C17 C16 121.2(3) . . ?
N4 C17 C16 121.4(3) . . ?
N4 C18 H18A 109.5 . . ?
N4 C18 H18B 109.5 . . ?
N4 C18 H18C 109.5 . . ?
H18A C18 H18B 109.5 . . ?
H18A C18 H18C 109.5 . . ?
H18B C18 H18C 109.5 . . ?
P2 C19 H19 109.0 . . ?
C20 C19 P2 109.2(2) . . ?
C20 C19 H19 109.0 . . ?
C20 C19 C21 109.7(3) . . ?
C21 C19 P2 110.8(3) . . ?
C21 C19 H19 109.0 . . ?
C19 C20 H20A 109.5 . . ?
C19 C20 H20B 109.5 . . ?
C19 C20 H20C 109.5 . . ?
H20A C20 H20B 109.5 . . ?
H20A C20 H20C 109.5 . . ?
H20B C20 H20C 109.5 . . ?
C19 C21 H21A 109.5 . . ?
C19 C21 H21B 109.5 . . ?
C19 C21 H21C 109.5 . . ?
H21A C21 H21B 109.5 . . ?
H21A C21 H21C 109.5 . . ?
H21B C21 H21C 109.5 . . ?
P2 C22 H22 109.2 . . ?
C23 C22 P2 108.7(2) . . ?
C23 C22 H22 109.2 . . ?
C23 C22 C24 109.7(3) . . ?
C24 C22 P2 110.8(3) . . ?
C24 C22 H22 109.2 . . ?
C22 C23 H23A 109.5 . . ?
C22 C23 H23B 109.5 . . ?
C22 C23 H23C 109.5 . . ?
H23A C23 H23B 109.5 . . ?
H23A C23 H23C 109.5 . . ?
H23B C23 H23C 109.5 . . ?
C22 C24 H24A 109.5 . . ?
C22 C24 H24B 109.5 . . ?
C22 C24 H24C 109.5 . . ?
H24A C24 H24B 109.5 . . ?
H24A C24 H24C 109.5 . . ?
H24B C24 H24C 109.5 . . ?

loop_
_geom_bond_atom_site_label_1
_geom_bond_atom_site_label_2
_geom_bond_distance
_geom_bond_site_symmetry_2
_geom_bond_publ_flag
Fe1 Cl1 2.2386(10) . ?
Fe1 Cl2 2.2308(10) . ?
Fe1 P1 2.4002(9) . ?
Fe1 N1 2.093(3) . ?
P1 N2 1.717(3) . ?
P1 C7 1.848(3) . ?
P1 C10 1.837(3) . ?
N1 C1 1.362(4) . ?
N1 C5 1.354(4) . ?
N2 C5 1.387(4) . ?
N2 C6 1.469(4) . ?
C1 H1 0.9300 . ?
C1 C2 1.368(5) . ?
C2 H2 0.9300 . ?
C2 C3 1.393(6) . ?
C3 H3 0.9300 . ?
C3 C4 1.378(5) . ?
C4 H4 0.9300 . ?
C4 C5 1.400(5) . ?
C6 H6A 0.9600 . ?
C6 H6B 0.9600 . ?
C6 H6C 0.9600 . ?
C7 H7 0.9800 . ?
C7 C8 1.524(5) . ?
C7 C9 1.527(5) . ?
C8 H8A 0.9600 . ?
C8 H8B 0.9600 . ?
C8 H8C 0.9600 . ?
C9 H9A 0.9600 . ?
C9 H9B 0.9600 . ?
C9 H9C 0.9600 . ?
C10 H10 0.9800 . ?
C10 C11 1.535(5) . ?
C10 C12 1.537(6) . ?
C11 H11A 0.9600 . ?
C11 H11B 0.9600 . ?
C11 H11C 0.9600 . ?
C12 H12A 0.9600 . ?
C12 H12B 0.9600 . ?
C12 H12C 0.9600 . ?
Fe2 Cl3 2.2490(9) . ?
Fe2 Cl4 2.2195(10) . ?
Fe2 P2 2.4007(9) . ?
Fe2 N3 2.097(3) . ?
P2 N4 1.718(3) . ?
P2 C19 1.838(3) . ?
P2 C22 1.844(3) . ?
N3 C13 1.364(4) . ?
N3 C17 1.356(4) . ?
N4 C17 1.388(4) . ?
N4 C18 1.469(4) . ?
C13 H13 0.9300 . ?
C13 C14 1.368(5) . ?
C14 H14 0.9300 . ?
C14 C15 1.382(6) . ?
C15 H15 0.9300 . ?
C15 C16 1.382(5) . ?
C16 H16 0.9300 . ?
C16 C17 1.396(5) . ?
C18 H18A 0.9600 . ?
C18 H18B 0.9600 . ?
C18 H18C 0.9600 . ?
C19 H19 0.9800 . ?
C19 C20 1.523(5) . ?
C19 C21 1.538(6) . ?
C20 H20A 0.9600 . ?
C20 H20B 0.9600 . ?
C20 H20C 0.9600 . ?
C21 H21A 0.9600 . ?
C21 H21B 0.9600 . ?
C21 H21C 0.9600 . ?
C22 H22 0.9800 . ?
C22 C23 1.523(5) . ?
C22 C24 1.530(5) . ?
C23 H23A 0.9600 . ?
C23 H23B 0.9600 . ?
C23 H23C 0.9600 . ?
C24 H24A 0.9600 . ?
C24 H24B 0.9600 . ?
C24 H24C 0.9600 . ?

loop_
_geom_torsion_atom_site_label_1
_geom_torsion_atom_site_label_2
_geom_torsion_atom_site_label_3
_geom_torsion_atom_site_label_4
_geom_torsion
_geom_torsion_site_symmetry_1
_geom_torsion_site_symmetry_2
_geom_torsion_site_symmetry_3
_geom_torsion_site_symmetry_4
_geom_torsion_publ_flag
Fe1 P1 N2 C5 0.7(3) . . . . ?
Fe1 P1 N2 C6 -178.1(3) . . . . ?
Fe1 P1 C7 C8 59.2(3) . . . . ?
Fe1 P1 C7 C9 -63.2(3) . . . . ?
Fe1 P1 C10 C11 -57.1(3) . . . . ?
Fe1 P1 C10 C12 62.8(3) . . . . ?
Fe1 N1 C1 C2 174.0(3) . . . . ?
Fe1 N1 C5 N2 9.4(4) . . . . ?
Fe1 N1 C5 C4 -170.7(3) . . . . ?
P1 N2 C5 N1 -6.1(4) . . . . ?
P1 N2 C5 C4 174.0(3) . . . . ?
N1 C1 C2 C3 -2.0(5) . . . . ?
N2 P1 C7 C8 -49.6(3) . . . . ?
N2 P1 C7 C9 -172.0(3) . . . . ?
N2 P1 C10 C11 51.6(3) . . . . ?
N2 P1 C10 C12 171.5(3) . . . . ?
C1 N1 C5 N2 -175.5(3) . . . . ?
C1 N1 C5 C4 4.4(5) . . . . ?
C1 C2 C3 C4 2.2(5) . . . . ?
C2 C3 C4 C5 0.9(6) . . . . ?
C3 C4 C5 N1 -4.3(5) . . . . ?
C3 C4 C5 N2 175.6(3) . . . . ?
C5 N1 C1 C2 -1.3(5) . . . . ?
C6 N2 C5 N1 172.7(3) . . . . ?
C6 N2 C5 C4 -7.2(5) . . . . ?
C7 P1 N2 C5 123.6(3) . . . . ?
C7 P1 N2 C6 -55.2(3) . . . . ?
C7 P1 C10 C11 161.1(2) . . . . ?
C7 P1 C10 C12 -79.0(3) . . . . ?
C10 P1 N2 C5 -123.1(3) . . . . ?
C10 P1 N2 C6 58.2(3) . . . . ?
C10 P1 C7 C8 -158.4(2) . . . . ?
C10 P1 C7 C9 79.1(3) . . . . ?
Fe2 P2 N4 C17 -0.9(3) . . . . ?
Fe2 P2 N4 C18 -179.4(3) . . . . ?
Fe2 P2 C19 C20 -57.7(3) . . . . ?
Fe2 P2 C19 C21 63.2(3) . . . . ?
Fe2 P2 C22 C23 54.9(3) . . . . ?
Fe2 P2 C22 C24 -65.8(3) . . . . ?
Fe2 N3 C13 C14 179.1(3) . . . . ?
Fe2 N3 C17 N4 2.0(4) . . . . ?
Fe2 N3 C17 C16 -178.2(3) . . . . ?
P2 N4 C17 N3 -0.4(4) . . . . ?
P2 N4 C17 C16 179.7(3) . . . . ?
N3 C13 C14 C15 -1.4(5) . . . . ?
N4 P2 C19 C20 51.0(3) . . . . ?
N4 P2 C19 C21 172.0(3) . . . . ?
N4 P2 C22 C23 -53.9(3) . . . . ?
N4 P2 C22 C24 -174.6(3) . . . . ?
C13 N3 C17 N4 179.1(3) . . . . ?
C13 N3 C17 C16 -1.0(5) . . . . ?
C13 C14 C15 C16 0.2(6) . . . . ?
C14 C15 C16 C17 0.5(6) . . . . ?
C15 C16 C17 N3 -0.1(5) . . . . ?
C15 C16 C17 N4 179.7(4) . . . . ?
C17 N3 C13 C14 1.8(5) . . . . ?
C18 N4 C17 N3 178.1(3) . . . . ?
C18 N4 C17 C16 -1.7(5) . . . . ?
C19 P2 N4 C17 -123.3(3) . . . . ?
C19 P2 N4 C18 58.2(3) . . . . ?
C19 P2 C22 C23 -163.7(3) . . . . ?
C19 P2 C22 C24 75.7(3) . . . . ?
C22 P2 N4 C17 123.1(3) . . . . ?
C22 P2 N4 C18 -55.4(3) . . . . ?
C22 P2 C19 C20 159.9(3) . . . . ?
C22 P2 C19 C21 -79.1(3) . . . . ?
